data_7041278
loop_
_publ_author_name
'Comba, Peter'
'Enders, Markus'
'Gro\&shauser, Michael'
'Hiller, Markus'
'M\"uller, Dennis'
'Wadepohl, Hubert'

_publ_section_title
;
 Solution and solid state structures and magnetism of a series of linear
 trinuclear compounds with a hexacoordinate Ln(III) and two terminal
 Ni(II) centers.
;
_journal_issue 1
_journal_name_full 'Dalton transactions (Cambridge, England : 2003)'
_journal_page_first 138
_journal_page_last 149
_journal_paper_doi 10.1039/c6dt03488h
_journal_volume 46
_journal_year 2016
_chemical_formula_moiety 'C66 H84 Ce N6 Ni2 O12, 2(Cl O4)'
_chemical_formula_sum 'C66 H84 Ce Cl2 N6 Ni2 O20'
_chemical_formula_weight 1609.83
_space_group_crystal_system orthorhombic
_space_group_IT_number 52
_space_group_name_Hall '-P 2a 2bc'
_space_group_name_H-M_alt 'P n n a'
_symmetry_cell_setting orthorhombic
_symmetry_Int_Tables_number 52
_symmetry_space_group_name_Hall '-P 2a 2bc'
_symmetry_space_group_name_H-M 'P n n a'
_atom_sites_solution_hydrogens geom
_atom_sites_solution_primary iterative
_atom_sites_solution_secondary difmap
_audit_block_code co_mg65
_audit_creation_date
;
'Mon Oct 27 17:47:01 2014'
;
_audit_creation_method
;
Olex2 1.2
(compiled 2016.02.16 svn.r3265 for OlexSys, GUI svn.r5155)
;
_audit_update_record
;
2016-04-04 deposited with the CCDC.
2016-11-30 downloaded from the CCDC.
;
_cell_angle_alpha 90
_cell_angle_beta 90
_cell_angle_gamma 90
_cell_formula_units_Z 4
_cell_length_a 12.91505(16)
_cell_length_b 25.5924(3)
_cell_length_c 22.9435(3)
_cell_measurement_reflns_used 49543
_cell_measurement_temperature 120(1)
_cell_measurement_theta_max 28.6770
_cell_measurement_theta_min 3.6250
_cell_volume 7583.45(16)
_computing_cell_refinement
;
CrysAlisPro, Agilent Technologies,
Version 1.171.37.34k (release 13-08-2014 CrysAlis171 .NET)
(compiled Aug 13 2014,16:31:05)
;
_computing_data_collection
;
CrysAlisPro, Agilent Technologies,
Version 1.171.37.34k (release 13-08-2014 CrysAlis171 .NET)
(compiled Aug 13 2014,16:31:05)
;
_computing_data_reduction
;
CrysAlisPro, Agilent Technologies,
Version 1.171.37.34k (release 13-08-2014 CrysAlis171 .NET)
(compiled Aug 13 2014,16:31:05)
;
_computing_molecular_graphics 'Olex2 (Dolomanov et al., 2009)'
_computing_publication_material 'encif (Wadepohl, 2009-15); encifer 1.5 (CCDC, 2014)'
_computing_structure_refinement 'ShelXL (Sheldrick, 2015)'
_computing_structure_solution 'SUPERFLIP (Palatinus, 2007-2009)'
_diffrn_ambient_environment 'perfluoro polyether oil / N~2~'
_diffrn_ambient_temperature 120(1)
_diffrn_detector 'CCD plate'
_diffrn_detector_area_resol_mean 7.9621
_diffrn_detector_type Eos
_diffrn_measured_fraction_theta_full 0.998
_diffrn_measured_fraction_theta_max 0.974
_diffrn_measurement_details
;
#__ type_ start__ end____ width___ exp.time_
  1 omega   16.00   50.00   0.5000   12.5000
omega____ theta____ kappa____ phi______ frames
    -       18.5380  -79.0000   15.9486 68

#__ type_ start__ end____ width___ exp.time_
  2 omega  -10.00   50.00   0.5000   12.5000
omega____ theta____ kappa____ phi______ frames
    -       18.5380  -80.0000 -105.2519 120

#__ type_ start__ end____ width___ exp.time_
  3 omega  -47.00   50.00   0.5000   12.5000
omega____ theta____ kappa____ phi______ frames
    -       18.5380  -79.0000 -144.5007 194

#__ type_ start__ end____ width___ exp.time_
  4 omega   22.00   50.00   0.5000   12.5000
omega____ theta____ kappa____ phi______ frames
    -       18.5380  -80.0000  -57.5407 56

#__ type_ start__ end____ width___ exp.time_
  5 omega  -11.00   85.00   0.5000   12.5000
omega____ theta____ kappa____ phi______ frames
    -       18.5380   77.0000  -90.0000 192

#__ type_ start__ end____ width___ exp.time_
  6 omega   -8.00   34.00   0.5000   12.5000
omega____ theta____ kappa____ phi______ frames
    -       18.5380   77.0000   60.0000 84

#__ type_ start__ end____ width___ exp.time_
  7 omega   -3.00   40.00   0.5000   12.5000
omega____ theta____ kappa____ phi______ frames
    -       18.5380   57.0000 -180.0000 86

#__ type_ start__ end____ width___ exp.time_
  8 omega   18.00   85.00   0.5000   12.5000
omega____ theta____ kappa____ phi______ frames
    -       18.5380   57.0000    0.0000 134

#__ type_ start__ end____ width___ exp.time_
  9 omega   23.00   49.00   0.5000   12.5000
omega____ theta____ kappa____ phi______ frames
    -       18.5380  -77.0000   90.0000 52

#__ type_ start__ end____ width___ exp.time_
 10 omega   -7.00   80.00   0.5000   12.5000
omega____ theta____ kappa____ phi______ frames
    -       18.5380   38.0000  120.0000 174

#__ type_ start__ end____ width___ exp.time_
 11 omega  -52.00   49.00   0.5000   12.5000
omega____ theta____ kappa____ phi______ frames
    -       18.5380  -77.0000   60.0000 202

#__ type_ start__ end____ width___ exp.time_
 12 omega   -2.00   76.00   0.5000   12.5000
omega____ theta____ kappa____ phi______ frames
    -       18.5380   57.0000 -150.0000 156

#__ type_ start__ end____ width___ exp.time_
 13 omega   -7.00   49.00   0.5000   12.5000
omega____ theta____ kappa____ phi______ frames
    -       18.5380  -77.0000  -30.0000 112

#__ type_ start__ end____ width___ exp.time_
 14 omega    6.00   50.00   0.5000   12.5000
omega____ theta____ kappa____ phi______ frames
    -       18.5380  -80.0000 -161.9988 88

#__ type_ start__ end____ width___ exp.time_
 15 omega   21.00   49.00   0.5000   12.5000
omega____ theta____ kappa____ phi______ frames
    -       18.5380  -77.0000  -90.0000 56

#__ type_ start__ end____ width___ exp.time_
 16 omega   26.00   91.00   0.5000   12.5000
omega____ theta____ kappa____ phi______ frames
    -       18.5380   19.0000 -180.0000 130

#__ type_ start__ end____ width___ exp.time_
 17 omega  -42.00   50.00   0.5000   12.5000
omega____ theta____ kappa____ phi______ frames
    -       18.5380  -79.0000  139.6024 184

#__ type_ start__ end____ width___ exp.time_
 18 omega  -50.00   40.00   0.5000   12.5000
omega____ theta____ kappa____ phi______ frames
    -       18.5380  -57.0000  120.0000 180

#__ type_ start__ end____ width___ exp.time_
 19 omega   -7.00   91.00   0.5000   12.5000
omega____ theta____ kappa____ phi______ frames
    -       18.5380   38.0000 -120.0000 196

#__ type_ start__ end____ width___ exp.time_
 20 omega  -54.00  -29.00   0.5000   12.5000
omega____ theta____ kappa____ phi______ frames
    -       18.5380  -19.0000  -90.0000 50

#__ type_ start__ end____ width___ exp.time_
 21 omega   -7.00   91.00   0.5000   12.5000
omega____ theta____ kappa____ phi______ frames
    -       18.5380   38.0000   90.0000 196

;
_diffrn_measurement_device 'four-circle diffractometer'
_diffrn_measurement_device_type 'Agilent SuperNova, Dual, Cu at zero, Eos'
_diffrn_measurement_method '\w scans'
_diffrn_measurement_specimen_support 'polyimid foil'
_diffrn_orient_matrix_UB_11 -0.0474746000
_diffrn_orient_matrix_UB_12 0.0011577000
_diffrn_orient_matrix_UB_13 -0.0154781000
_diffrn_orient_matrix_UB_21 0.0191002000
_diffrn_orient_matrix_UB_22 -0.0185535000
_diffrn_orient_matrix_UB_23 -0.0202933000
_diffrn_orient_matrix_UB_31 -0.0199243000
_diffrn_orient_matrix_UB_32 -0.0205582000
_diffrn_orient_matrix_UB_33 0.0174491000
_diffrn_radiation_monochromator mirror
_diffrn_radiation_probe x-ray
_diffrn_radiation_type 'Mo K\a'
_diffrn_radiation_wavelength 0.71073
_diffrn_reflns_av_R_equivalents 0.0534
_diffrn_reflns_av_unetI/netI 0.0238
_diffrn_reflns_Laue_measured_fraction_full 0.998
_diffrn_reflns_Laue_measured_fraction_max 0.974
_diffrn_reflns_limit_h_max 17
_diffrn_reflns_limit_h_min -17
_diffrn_reflns_limit_k_max 34
_diffrn_reflns_limit_k_min -34
_diffrn_reflns_limit_l_max 30
_diffrn_reflns_limit_l_min -31
_diffrn_reflns_number 196125
_diffrn_reflns_point_group_measured_fraction_full 0.998
_diffrn_reflns_point_group_measured_fraction_max 0.974
_diffrn_reflns_theta_full 25.242
_diffrn_reflns_theta_max 29.002
_diffrn_reflns_theta_min 3.254
_diffrn_source 'microfocus X-Ray tube'
_exptl_absorpt_coefficient_mu 1.222
_exptl_absorpt_correction_T_max 0.899
_exptl_absorpt_correction_T_min 0.818
_exptl_absorpt_correction_type gaussian
_exptl_absorpt_process_details
;
CrysAlisPro, Agilent Technologies,
Version 1.171.37.34k (release 13-08-2014 CrysAlis171 .NET)
(compiled Aug 13 2014,16:31:05)
Numerical absorption correction based on gaussian integration over
            a multifaceted crystal model
Empirical absorption correction using spherical harmonics,
 implemented in SCALE3 ABSPACK scaling algorithm.
;
_exptl_crystal_colour 'light violet'
_exptl_crystal_density_diffrn 1.410
_exptl_crystal_description block
_exptl_crystal_F_000 3320
_exptl_crystal_size_max 0.206
_exptl_crystal_size_mid 0.164
_exptl_crystal_size_min 0.114
_refine_diff_density_max 1.932
_refine_diff_density_min -1.932
_refine_diff_density_rms 0.148
_refine_ls_extinction_method none
_refine_ls_goodness_of_fit_ref 1.217
_refine_ls_hydrogen_treatment constr
_refine_ls_matrix_type full
_refine_ls_number_parameters 444
_refine_ls_number_reflns 9830
_refine_ls_number_restraints 51
_refine_ls_restrained_S_all 1.244
_refine_ls_R_factor_all 0.0834
_refine_ls_R_factor_gt 0.0775
_refine_ls_shift/su_max 0.001
_refine_ls_shift/su_mean 0.000
_refine_ls_structure_factor_coef Fsqd
_refine_ls_weighting_details 'w=1/[\s^2^(Fo^2^)+(0.0488P)^2^+63.8246P] where P=(Fo^2^+2Fc^2^)/3'
_refine_ls_weighting_scheme calc
_refine_ls_wR_factor_gt 0.1796
_refine_ls_wR_factor_ref 0.1823
_reflns_Friedel_coverage 0.000
_reflns_number_gt 9123
_reflns_number_total 9830
_reflns_threshold_expression 'I > 2\s(I)'
_cod_data_source_file c6dt03488h2.cif
_cod_data_source_block co_mg65_sq
_cod_depositor_comments 'Adding full bibliography for 7041276--7041289.cif.'
_cod_original_cell_volume 7583.44(16)
_cod_database_code 7041278
_audit_block_refno 2175
_audit_block_usercomment 'MG399, block, light violet'
_chemical_oxdiff_formula 'C66 H84 Ce Cl N6 Ni2 O16'
_chemical_oxdiff_usercomment 'MG399, block, light violet'
_shelx_space_group_comment
;
The symmetry employed for this shelxl refinement is uniquely defined
by the following loop, which should always be used as a source of
symmetry information in preference to the above space-group names.
They are only intended as comments.
;
_shelx_estimated_absorpt_t_max 0.873
_shelx_estimated_absorpt_t_min 0.787
_reflns_odcompleteness_completeness 99.66
_reflns_odcompleteness_iscentric 1
_reflns_odcompleteness_theta 26.32
_shelxl_version_number 2014/7
_olex2_refinement_description
;
1. Fixed Uiso
 At 1.2 times of:
  All C(H) groups, All C(H,H) groups
 At 1.5 times of:
  All C(H,H,H) groups
2. Restrained distances
 Cl1-O53 \\sim Cl1-O54 \\sim Cl1-O52 \\sim Cl1-O51
 with sigma of 0.01
 O51-O52 \\sim O51-O53 \\sim O51-O54 \\sim O52-O53 \\sim O52-O54 \\sim O53-O54
 with sigma of 0.02
3. Rigid body (RIGU) restrains
 O53, Cl1, O52, O51, O54
 with sigma for 1-2 distances of 0.004 and sigma for 1-3 distances of 0.004
4.a Secondary CH2 refined with riding coordinates:
 C101(H10A,H10B), C102(H10C,H10D), C103(H10E,H10F), C104(H10G,H10H), C105(H10I,
 H10J), C106(H10K,H10L), C107(H10M,H10N), C116(H11G,H11H), C125(H12G,H12H)
4.b Aromatic/amide H refined with riding coordinates:
 C111(H111), C113(H113), C120(H120), C122(H122), C129(H129), C131(H131)
4.c Idealised Me refined as rotating group:
 C114(H11A,H11B,H11C), C115(H11D,H11E,H11F), C123(H12A,H12B,H12C), C124(H12D,
 H12E,H12F), C132(H13A,H13B,H13C), C133(H13D,H13E,H13F)
;
_olex2_submission_special_instructions 'No special instructions were received'
_cell_oxdiff_length_a 12.91638(17)
_cell_oxdiff_length_b 25.5913(3)
_cell_oxdiff_length_c 22.9421(3)
_cell_oxdiff_angle_alpha 89.9914(9)
_cell_oxdiff_angle_beta 89.9847(10)
_cell_oxdiff_angle_gamma 90.0105(10)
_cell_oxdiff_volume 7583.44(15)
_cell_oxdiff_measurement_reflns_used 49541

loop_
_symmetry_equiv_pos_as_xyz
'x, y, z'
'-x+1/2, -y, z'
'x, -y+1/2, -z+1/2'
'-x+1/2, y+1/2, -z+1/2'
'-x, -y, -z'
'x-1/2, y, -z'
'-x, y-1/2, z-1/2'
'x-1/2, -y-1/2, z-1/2'

loop_
_atom_site_label
_atom_site_type_symbol
_atom_site_fract_x
_atom_site_fract_y
_atom_site_fract_z
_atom_site_U_iso_or_equiv
_atom_site_adp_type
_atom_site_occupancy
_atom_site_site_symmetry_order
_atom_site_calc_flag
_atom_site_refinement_flags_posn
_atom_site_refinement_flags_adp
_atom_site_refinement_flags_occupancy
Ce Ce 0.70372(3) 0.2500 0.2500 0.01824(11) Uani 1 2 d S T P
Ni1 Ni 0.69120(4) 0.32272(2) 0.36180(3) 0.01440(14) Uani 1 1 d . . .
O101 O 0.7382(3) 0.33863(13) 0.27690(14) 0.0187(7) Uani 1 1 d . . .
O102 O 0.7096(3) 0.37599(15) 0.17192(16) 0.0253(8) Uani 1 1 d . . .
O103 O 0.7734(3) 0.25519(14) 0.34790(16) 0.0228(7) Uani 1 1 d . . .
O104 O 0.9429(4) 0.20611(19) 0.3203(2) 0.0469(13) Uani 1 1 d . . .
O105 O 0.5784(3) 0.28032(14) 0.31837(15) 0.0190(7) Uani 1 1 d . . .
O106 O 0.4610(3) 0.19623(15) 0.31922(19) 0.0305(9) Uani 1 1 d . . .
N101 N 0.8033(3) 0.37280(16) 0.39494(18) 0.0187(8) Uani 1 1 d . . .
N102 N 0.6650(3) 0.30402(16) 0.44938(17) 0.0186(8) Uani 1 1 d . . .
N103 N 0.5889(3) 0.38367(16) 0.37726(18) 0.0188(8) Uani 1 1 d . . .
C101 C 0.8361(4) 0.3489(2) 0.4505(2) 0.0216(10) Uani 1 1 d . . .
H10A H 0.8769 0.3746 0.4731 0.026 Uiso 1 1 calc R . .
H10B H 0.8812 0.3185 0.4423 0.026 Uiso 1 1 calc R . .
C102 C 0.7433(4) 0.3312(2) 0.4865(2) 0.0238(10) Uani 1 1 d . . .
H10C H 0.7670 0.3073 0.5176 0.029 Uiso 1 1 calc R . .
H10D H 0.7109 0.3620 0.5052 0.029 Uiso 1 1 calc R . .
C103 C 0.5592(4) 0.3237(2) 0.4611(2) 0.0219(10) Uani 1 1 d . . .
H10E H 0.5460 0.3235 0.5036 0.026 Uiso 1 1 calc R . .
H10F H 0.5078 0.3005 0.4422 0.026 Uiso 1 1 calc R . .
C104 C 0.5469(4) 0.3793(2) 0.4376(2) 0.0232(10) Uani 1 1 d . . .
H10G H 0.4727 0.3889 0.4376 0.028 Uiso 1 1 calc R . .
H10H H 0.5839 0.4039 0.4635 0.028 Uiso 1 1 calc R . .
C105 C 0.6538(4) 0.43069(19) 0.3708(2) 0.0201(9) Uani 1 1 d . . .
H10I H 0.6154 0.4615 0.3855 0.024 Uiso 1 1 calc R . .
H10J H 0.6689 0.4365 0.3290 0.024 Uiso 1 1 calc R . .
C106 C 0.7550(4) 0.42539(18) 0.4041(2) 0.0189(9) Uani 1 1 d . . .
H10K H 0.8037 0.4529 0.3910 0.023 Uiso 1 1 calc R . .
H10L H 0.7419 0.4307 0.4462 0.023 Uiso 1 1 calc R . .
C107 C 0.8941(4) 0.3763(2) 0.3549(2) 0.0210(10) Uani 1 1 d . . .
H10M H 0.9209 0.3406 0.3478 0.025 Uiso 1 1 calc R . .
H10N H 0.9495 0.3965 0.3745 0.025 Uiso 1 1 calc R . .
C108 C 0.8708(4) 0.40128(19) 0.2976(2) 0.0194(9) Uani 1 1 d . . .
C109 C 0.7962(4) 0.37920(19) 0.2611(2) 0.0185(9) Uani 1 1 d . . .
C110 C 0.7820(4) 0.4014(2) 0.2050(2) 0.0207(10) Uani 1 1 d . . .
C111 C 0.8392(4) 0.4444(2) 0.1874(2) 0.0238(10) Uani 1 1 d . . .
H111 H 0.8295 0.4586 0.1496 0.029 Uiso 1 1 calc R . .
C112 C 0.9115(4) 0.46699(19) 0.2255(2) 0.0230(10) Uani 1 1 d . . .
C113 C 0.9266(4) 0.44552(19) 0.2794(2) 0.0208(10) Uani 1 1 d . . .
H113 H 0.9758 0.4608 0.3051 0.025 Uiso 1 1 calc R . .
C114 C 0.9697(5) 0.5160(2) 0.2063(3) 0.0341(13) Uani 1 1 d . . .
H11A H 0.9939 0.5116 0.1661 0.051 Uiso 1 1 calc GR . .
H11B H 1.0293 0.5215 0.2321 0.051 Uiso 1 1 calc GR . .
H11C H 0.9234 0.5462 0.2086 0.051 Uiso 1 1 calc GR . .
C115 C 0.6974(5) 0.3938(3) 0.1136(2) 0.0346(13) Uani 1 1 d . . .
H11D H 0.7630 0.3898 0.0926 0.052 Uiso 1 1 calc GR . .
H11E H 0.6772 0.4307 0.1138 0.052 Uiso 1 1 calc GR . .
H11F H 0.6436 0.3731 0.0942 0.052 Uiso 1 1 calc GR . .
C116 C 0.6683(5) 0.2463(2) 0.4574(2) 0.0269(11) Uani 1 1 d . . .
H11G H 0.6173 0.2300 0.4308 0.032 Uiso 1 1 calc R . .
H11H H 0.6474 0.2379 0.4978 0.032 Uiso 1 1 calc R . .
C117 C 0.7734(5) 0.2229(2) 0.4458(2) 0.0267(11) Uani 1 1 d . . .
C118 C 0.8174(4) 0.2270(2) 0.3901(2) 0.0228(10) Uani 1 1 d . . .
C119 C 0.9106(5) 0.2006(2) 0.3774(3) 0.0354(14) Uani 1 1 d . . .
C120 C 0.9601(5) 0.1727(3) 0.4197(4) 0.0453(18) Uani 1 1 d . . .
H120 H 1.0228 0.1551 0.4107 0.054 Uiso 1 1 calc R . .
C121 C 0.9202(7) 0.1698(2) 0.4755(4) 0.054(2) Uani 1 1 d . . .
C122 C 0.8267(6) 0.1952(2) 0.4885(3) 0.0425(17) Uani 1 1 d . . .
H122 H 0.7995 0.1934 0.5269 0.051 Uiso 1 1 calc R . .
C123 C 0.9752(9) 0.1397(3) 0.5232(4) 0.081(4) Uani 1 1 d . . .
H12A H 0.9488 0.1038 0.5244 0.122 Uiso 1 1 calc GR . .
H12B H 0.9628 0.1566 0.5608 0.122 Uiso 1 1 calc GR . .
H12C H 1.0498 0.1391 0.5152 0.122 Uiso 1 1 calc GR . .
C124 C 1.0253(5) 0.1724(3) 0.3016(4) 0.060(2) Uani 1 1 d . . .
H12D H 1.0471 0.1823 0.2622 0.090 Uiso 1 1 calc GR . .
H12E H 1.0012 0.1361 0.3016 0.090 Uiso 1 1 calc GR . .
H12F H 1.0841 0.1759 0.3284 0.090 Uiso 1 1 calc GR . .
C125 C 0.5042(4) 0.3835(2) 0.3331(2) 0.0227(10) Uani 1 1 d . . .
H12G H 0.5353 0.3846 0.2937 0.027 Uiso 1 1 calc R . .
H12H H 0.4619 0.4154 0.3381 0.027 Uiso 1 1 calc R . .
C126 C 0.4344(4) 0.3363(2) 0.3373(2) 0.0206(10) Uani 1 1 d . . .
C127 C 0.4776(4) 0.2866(2) 0.3277(2) 0.0183(9) Uani 1 1 d . . .
C128 C 0.4121(4) 0.2429(2) 0.3290(2) 0.0240(10) Uani 1 1 d . . .
C129 C 0.3070(4) 0.2487(3) 0.3403(3) 0.0304(12) Uani 1 1 d . . .
H129 H 0.2634 0.2188 0.3407 0.037 Uiso 1 1 calc R . .
C130 C 0.2648(4) 0.2978(3) 0.3511(2) 0.0291(12) Uani 1 1 d . . .
C131 C 0.3287(4) 0.3410(2) 0.3501(2) 0.0265(11) Uani 1 1 d . . .
H131 H 0.3005 0.3745 0.3582 0.032 Uiso 1 1 calc R . .
C132 C 0.1501(5) 0.3031(3) 0.3630(3) 0.0421(16) Uani 1 1 d . . .
H13A H 0.1113 0.2969 0.3269 0.063 Uiso 1 1 calc GR . .
H13B H 0.1354 0.3385 0.3772 0.063 Uiso 1 1 calc GR . .
H13C H 0.1293 0.2775 0.3925 0.063 Uiso 1 1 calc GR . .
C133 C 0.3981(6) 0.1510(3) 0.3135(3) 0.0429(17) Uani 1 1 d . . .
H13D H 0.3531 0.1548 0.2794 0.064 Uiso 1 1 calc GR . .
H13E H 0.3555 0.1469 0.3485 0.064 Uiso 1 1 calc GR . .
H13F H 0.4423 0.1202 0.3086 0.064 Uiso 1 1 calc GR . .
Cl1 Cl 0.3806(3) 0.51677(11) 0.43317(14) 0.0974(10) Uani 1 1 d D U .
O51 O 0.4890(6) 0.5253(4) 0.4342(5) 0.149(4) Uani 1 1 d D U .
O52 O 0.3369(7) 0.5658(2) 0.4312(3) 0.103(3) Uani 1 1 d D U .
O53 O 0.3521(11) 0.4853(5) 0.3849(5) 0.207(6) Uani 1 1 d D U .
O54 O 0.3493(10) 0.4903(5) 0.4846(5) 0.199(6) Uani 1 1 d D U .

loop_
_atom_site_aniso_label
_atom_site_aniso_U_11
_atom_site_aniso_U_22
_atom_site_aniso_U_33
_atom_site_aniso_U_23
_atom_site_aniso_U_13
_atom_site_aniso_U_12
Ce 0.01997(19) 0.01976(19) 0.01501(18) -0.00780(14) 0.000 0.000
Ni1 0.0139(3) 0.0154(3) 0.0140(3) -0.0051(2) -0.0006(2) 0.0012(2)
O101 0.0197(16) 0.0203(16) 0.0160(16) -0.0040(13) 0.0007(13) -0.0066(13)
O102 0.0238(18) 0.0283(19) 0.0239(18) -0.0043(15) -0.0064(15) -0.0049(15)
O103 0.0250(18) 0.0204(17) 0.0230(17) -0.0072(14) 0.0023(14) 0.0064(14)
O104 0.038(3) 0.036(2) 0.067(3) -0.017(2) 0.025(2) 0.000(2)
O105 0.0143(16) 0.0224(17) 0.0203(17) -0.0070(13) 0.0013(13) -0.0024(13)
O106 0.031(2) 0.0229(19) 0.038(2) -0.0116(17) 0.0078(18) -0.0042(16)
N101 0.0149(18) 0.0201(19) 0.021(2) -0.0066(16) -0.0011(16) 0.0019(16)
N102 0.022(2) 0.0182(19) 0.0153(18) -0.0036(15) 0.0012(16) 0.0035(16)
N103 0.0186(19) 0.0184(19) 0.020(2) -0.0045(15) -0.0022(16) 0.0045(16)
C101 0.024(2) 0.020(2) 0.021(2) -0.0064(18) -0.007(2) 0.0030(19)
C102 0.032(3) 0.021(2) 0.018(2) -0.0057(18) -0.006(2) 0.005(2)
C103 0.023(2) 0.023(2) 0.019(2) -0.0051(19) 0.0056(19) 0.005(2)
C104 0.024(2) 0.022(2) 0.023(2) -0.0072(19) 0.003(2) 0.009(2)
C105 0.022(2) 0.015(2) 0.022(2) -0.0026(18) -0.0036(19) 0.0008(18)
C106 0.022(2) 0.017(2) 0.018(2) -0.0073(17) 0.0000(19) 0.0006(18)
C107 0.013(2) 0.024(2) 0.026(2) -0.009(2) -0.0036(19) 0.0002(18)
C108 0.018(2) 0.018(2) 0.022(2) -0.0053(18) 0.0015(19) -0.0016(18)
C109 0.014(2) 0.021(2) 0.020(2) -0.0071(17) 0.0027(18) 0.0012(18)
C110 0.019(2) 0.020(2) 0.023(2) -0.0080(19) -0.0001(19) 0.0017(18)
C111 0.030(3) 0.020(2) 0.021(2) -0.0006(19) 0.001(2) 0.001(2)
C112 0.022(2) 0.015(2) 0.032(3) -0.007(2) 0.006(2) -0.0005(19)
C113 0.016(2) 0.019(2) 0.027(3) -0.0065(19) 0.0017(19) -0.0002(18)
C114 0.035(3) 0.027(3) 0.041(3) -0.001(2) 0.004(3) -0.008(2)
C115 0.041(3) 0.039(3) 0.023(3) -0.003(2) -0.014(3) 0.005(3)
C116 0.035(3) 0.025(3) 0.021(2) 0.002(2) 0.002(2) 0.005(2)
C117 0.033(3) 0.018(2) 0.029(3) -0.007(2) -0.013(2) 0.007(2)
C118 0.018(2) 0.019(2) 0.031(3) -0.009(2) -0.007(2) 0.0027(19)
C119 0.026(3) 0.027(3) 0.053(4) -0.016(3) -0.007(3) -0.001(2)
C120 0.028(3) 0.036(3) 0.072(5) -0.018(3) -0.023(3) 0.012(3)
C121 0.070(5) 0.021(3) 0.071(5) -0.006(3) -0.055(5) 0.016(3)
C122 0.070(5) 0.029(3) 0.029(3) -0.005(2) -0.021(3) 0.011(3)
C123 0.109(8) 0.048(5) 0.087(7) -0.011(5) -0.067(7) 0.028(5)
C124 0.027(3) 0.052(4) 0.100(7) -0.040(5) 0.018(4) -0.007(3)
C125 0.017(2) 0.023(2) 0.029(3) 0.001(2) -0.004(2) 0.0038(19)
C126 0.017(2) 0.022(2) 0.023(2) -0.0017(19) -0.0039(19) 0.0001(18)
C127 0.018(2) 0.025(2) 0.013(2) -0.0020(17) -0.0009(17) 0.0014(18)
C128 0.021(2) 0.028(3) 0.023(2) -0.006(2) 0.002(2) -0.004(2)
C129 0.024(3) 0.042(3) 0.026(3) -0.010(2) 0.004(2) -0.014(3)
C130 0.017(2) 0.045(3) 0.026(3) -0.009(2) 0.000(2) -0.001(2)
C131 0.017(2) 0.035(3) 0.028(3) -0.005(2) -0.003(2) 0.006(2)
C132 0.017(3) 0.058(4) 0.051(4) -0.016(3) 0.004(3) -0.002(3)
C133 0.046(4) 0.031(3) 0.052(4) -0.014(3) 0.018(3) -0.016(3)
Cl1 0.147(3) 0.0582(14) 0.0870(19) -0.0023(13) 0.044(2) 0.0144(17)
O51 0.127(6) 0.147(9) 0.173(10) 0.044(7) 0.042(6) 0.001(5)
O52 0.172(8) 0.049(3) 0.087(5) -0.020(3) -0.004(5) 0.025(4)
O53 0.265(13) 0.171(10) 0.187(9) -0.093(8) -0.005(9) 0.031(9)
O54 0.217(12) 0.221(11) 0.160(8) 0.076(8) 0.044(8) -0.013(10)

loop_
_atom_type_symbol
_atom_type_description
_atom_type_scat_dispersion_real
_atom_type_scat_dispersion_imag
_atom_type_scat_source
C C 0.0033 0.0016 'International Tables Vol C Tables 4.2.6.8 and 6.1.1.4'
H H 0.0000 0.0000 'International Tables Vol C Tables 4.2.6.8 and 6.1.1.4'
Ce Ce -0.2486 2.6331 'International Tables Vol C Tables 4.2.6.8 and 6.1.1.4'
Cl Cl 0.1484 0.1585 'International Tables Vol C Tables 4.2.6.8 and 6.1.1.4'
N N 0.0061 0.0033 'International Tables Vol C Tables 4.2.6.8 and 6.1.1.4'
Ni Ni 0.3393 1.1124 'International Tables Vol C Tables 4.2.6.8 and 6.1.1.4'
O O 0.0106 0.0060 'International Tables Vol C Tables 4.2.6.8 and 6.1.1.4'

loop_
_exptl_crystal_face_index_h
_exptl_crystal_face_index_k
_exptl_crystal_face_index_l
_exptl_crystal_face_perp_dist
_exptl_oxdiff_crystal_face_indexfrac_h
_exptl_oxdiff_crystal_face_indexfrac_k
_exptl_oxdiff_crystal_face_indexfrac_l
_exptl_oxdiff_crystal_face_x
_exptl_oxdiff_crystal_face_y
_exptl_oxdiff_crystal_face_z
-2 -35 -7 0.0653 -2.0006 -34.9945 -7.0006 0.1628 0.7531 0.6371
-16 -15 6 0.0887 -15.9974 -14.9972 6.0001 0.6492 -0.1491 0.7318
7 9 -29 0.0904 6.9975 8.9984 -28.9986 0.1271 0.5552 -0.8304
-7 -9 29 0.0904 -6.9975 -8.9984 28.9986 -0.1271 -0.5552 0.8304
-15 12 -14 0.0452 -14.9983 11.9986 -13.9980 0.9426 -0.2250 -0.1921
2 35 7 0.0906 2.0006 34.9945 7.0006 -0.1628 -0.7531 -0.6371
15 -12 14 0.0689 14.9983 -11.9986 13.9980 -0.9426 0.2250 0.1921
-12 -17 -18 0.0533 -11.9994 -16.9970 -17.9989 0.8286 0.4514 0.2744
-8 -26 -16 0.0605 -8.0000 -25.9957 -15.9995 0.5973 0.6542 0.4146
-13 24 -10 0.0532 -12.9982 23.9967 -9.9980 0.7996 -0.4906 -0.4088
-1 4 -32 0.0901 -1.0015 3.9995 -31.9981 0.5474 0.5560 -0.6206
-1 -28 21 0.0839 -0.9991 -27.9957 20.9981 -0.3100 0.0742 0.9618
-2 27 -21 0.0814 -2.0004 26.9959 -20.9979 0.4512 -0.1130 -0.8815
14 12 17 0.0888 14.0000 12.0001 17.0000 -0.9139 -0.3002 -0.2290
3 -35 -3 0.0610 3.0000 -34.9997 -2.9999 -0.1365 0.7675 0.6074
-5 35 -1 0.0648 -5.0000 34.9997 -1.0001 0.2934 -0.7246 -0.6374
-15 1 -19 0.0388 -15.0000 0.9998 -19.0000 1.0074 0.0805 -0.0532
17 8 7 0.0980 17.0000 8.0001 7.0000 -0.9062 0.0342 -0.3810

loop_
_geom_angle_atom_site_label_1
_geom_angle_atom_site_label_2
_geom_angle_atom_site_label_3
_geom_angle
_geom_angle_site_symmetry_1
_geom_angle_site_symmetry_3
Ni1 Ce Ni1 174.15(2) . 3
O101 Ce Ni1 40.97(8) . .
O101 Ce Ni1 40.97(8) 3 3
O101 Ce Ni1 140.72(8) . 3
O101 Ce Ni1 140.72(8) 3 .
O101 Ce O101 158.56(17) . 3
O101 Ce O103 102.83(12) . 3
O101 Ce O103 68.90(12) . .
O101 Ce O103 102.83(12) 3 .
O101 Ce O103 68.90(12) 3 3
O103 Ce Ni1 143.16(8) . 3
O103 Ce Ni1 40.31(8) 3 3
O103 Ce Ni1 143.16(8) 3 .
O103 Ce Ni1 40.31(8) . .
O103 Ce O103 136.43(17) 3 .
O105 Ce Ni1 40.76(8) 3 3
O105 Ce Ni1 133.49(8) . 3
O105 Ce Ni1 133.49(8) 3 .
O105 Ce Ni1 40.76(8) . .
O105 Ce O101 127.21(12) . 3
O105 Ce O101 69.38(12) 3 3
O105 Ce O101 69.38(12) . .
O105 Ce O101 127.21(12) 3 .
O105 Ce O103 151.62(13) . 3
O105 Ce O103 67.92(12) . .
O105 Ce O103 151.62(13) 3 .
O105 Ce O103 67.92(12) 3 3
O105 Ce O105 94.48(16) 3 .
O101 Ni1 Ce 48.94(9) . .
O101 Ni1 N102 172.19(16) . .
O103 Ni1 Ce 49.79(10) . .
O103 Ni1 O101 82.45(15) . .
O103 Ni1 O105 81.24(14) . .
O103 Ni1 N101 102.47(15) . .
O103 Ni1 N102 92.30(16) . .
O103 Ni1 N103 171.36(16) . .
O105 Ni1 Ce 48.69(9) . .
O105 Ni1 O101 81.79(13) . .
O105 Ni1 N101 171.51(16) . .
O105 Ni1 N102 103.20(16) . .
O105 Ni1 N103 91.63(15) . .
N101 Ni1 Ce 128.47(11) . .
N101 Ni1 O101 91.07(15) . .
N101 Ni1 N102 84.39(17) . .
N102 Ni1 Ce 130.56(11) . .
N103 Ni1 Ce 127.71(12) . .
N103 Ni1 O101 101.46(16) . .
N103 Ni1 N101 85.25(16) . .
N103 Ni1 N102 84.54(16) . .
Ni1 O101 Ce 90.09(13) . .
C109 O101 Ce 140.7(3) . .
C109 O101 Ni1 124.9(3) . .
C110 O102 C115 116.4(4) . .
Ni1 O103 Ce 89.90(14) . .
C118 O103 Ce 143.2(3) . .
C118 O103 Ni1 124.2(3) . .
C119 O104 C124 116.4(6) . .
Ni1 O105 Ce 90.55(12) . .
C127 O105 Ce 144.2(3) . .
C127 O105 Ni1 123.2(3) . .
C128 O106 C133 117.5(5) . .
C101 N101 Ni1 105.1(3) . .
C101 N101 C106 111.8(4) . .
C101 N101 C107 109.3(4) . .
C106 N101 Ni1 108.4(3) . .
C107 N101 Ni1 111.1(3) . .
C107 N101 C106 111.1(4) . .
C102 N102 Ni1 109.3(3) . .
C103 N102 Ni1 104.2(3) . .
C103 N102 C102 111.3(4) . .
C103 N102 C116 110.0(4) . .
C116 N102 Ni1 109.9(3) . .
C116 N102 C102 111.9(4) . .
C104 N103 Ni1 109.5(3) . .
C105 N103 Ni1 103.6(3) . .
C105 N103 C104 111.2(4) . .
C105 N103 C125 110.6(4) . .
C125 N103 Ni1 110.4(3) . .
C125 N103 C104 111.3(4) . .
N101 C101 H10A 109.3 . .
N101 C101 H10B 109.3 . .
N101 C101 C102 111.4(4) . .
H10A C101 H10B 108.0 . .
C102 C101 H10A 109.3 . .
C102 C101 H10B 109.3 . .
N102 C102 C101 111.3(4) . .
N102 C102 H10C 109.4 . .
N102 C102 H10D 109.4 . .
C101 C102 H10C 109.4 . .
C101 C102 H10D 109.4 . .
H10C C102 H10D 108.0 . .
N102 C103 H10E 109.6 . .
N102 C103 H10F 109.6 . .
N102 C103 C104 110.4(4) . .
H10E C103 H10F 108.1 . .
C104 C103 H10E 109.6 . .
C104 C103 H10F 109.6 . .
N103 C104 C103 111.1(4) . .
N103 C104 H10G 109.4 . .
N103 C104 H10H 109.4 . .
C103 C104 H10G 109.4 . .
C103 C104 H10H 109.4 . .
H10G C104 H10H 108.0 . .
N103 C105 H10I 109.3 . .
N103 C105 H10J 109.3 . .
N103 C105 C106 111.5(4) . .
H10I C105 H10J 108.0 . .
C106 C105 H10I 109.3 . .
C106 C105 H10J 109.3 . .
N101 C106 C105 111.6(4) . .
N101 C106 H10K 109.3 . .
N101 C106 H10L 109.3 . .
C105 C106 H10K 109.3 . .
C105 C106 H10L 109.3 . .
H10K C106 H10L 108.0 . .
N101 C107 H10M 108.7 . .
N101 C107 H10N 108.7 . .
N101 C107 C108 114.2(4) . .
H10M C107 H10N 107.6 . .
C108 C107 H10M 108.7 . .
C108 C107 H10N 108.7 . .
C109 C108 C107 119.6(4) . .
C109 C108 C113 120.1(5) . .
C113 C108 C107 120.2(4) . .
O101 C109 C108 122.7(5) . .
O101 C109 C110 119.2(4) . .
C108 C109 C110 118.1(5) . .
O102 C110 C109 113.6(4) . .
O102 C110 C111 125.5(5) . .
C111 C110 C109 120.9(5) . .
C110 C111 H111 119.9 . .
C110 C111 C112 120.1(5) . .
C112 C111 H111 119.9 . .
C111 C112 C114 119.2(5) . .
C113 C112 C111 119.5(5) . .
C113 C112 C114 121.3(5) . .
C108 C113 H113 119.4 . .
C112 C113 C108 121.2(5) . .
C112 C113 H113 119.4 . .
C112 C114 H11A 109.5 . .
C112 C114 H11B 109.5 . .
C112 C114 H11C 109.5 . .
H11A C114 H11B 109.5 . .
H11A C114 H11C 109.5 . .
H11B C114 H11C 109.5 . .
O102 C115 H11D 109.5 . .
O102 C115 H11E 109.5 . .
O102 C115 H11F 109.5 . .
H11D C115 H11E 109.5 . .
H11D C115 H11F 109.5 . .
H11E C115 H11F 109.5 . .
N102 C116 H11G 108.9 . .
N102 C116 H11H 108.9 . .
N102 C116 C117 113.5(5) . .
H11G C116 H11H 107.7 . .
C117 C116 H11G 108.9 . .
C117 C116 H11H 108.9 . .
C118 C117 C116 119.6(5) . .
C122 C117 C116 121.7(6) . .
C122 C117 C118 118.7(6) . .
O103 C118 C117 122.0(5) . .
O103 C118 C119 118.3(5) . .
C117 C118 C119 119.7(5) . .
O104 C119 C118 113.8(6) . .
C120 C119 O104 125.9(6) . .
C120 C119 C118 120.4(7) . .
C119 C120 H120 119.6 . .
C119 C120 C121 120.8(6) . .
C121 C120 H120 119.6 . .
C120 C121 C122 119.5(6) . .
C120 C121 C123 121.4(8) . .
C122 C121 C123 119.1(9) . .
C117 C122 C121 120.9(7) . .
C117 C122 H122 119.6 . .
C121 C122 H122 119.6 . .
C121 C123 H12A 109.5 . .
C121 C123 H12B 109.5 . .
C121 C123 H12C 109.5 . .
H12A C123 H12B 109.5 . .
H12A C123 H12C 109.5 . .
H12B C123 H12C 109.5 . .
O104 C124 H12D 109.5 . .
O104 C124 H12E 109.5 . .
O104 C124 H12F 109.5 . .
H12D C124 H12E 109.5 . .
H12D C124 H12F 109.5 . .
H12E C124 H12F 109.5 . .
N103 C125 H12G 108.9 . .
N103 C125 H12H 108.9 . .
N103 C125 C126 113.4(4) . .
H12G C125 H12H 107.7 . .
C126 C125 H12G 108.9 . .
C126 C125 H12H 108.9 . .
C127 C126 C125 118.5(4) . .
C131 C126 C125 121.8(5) . .
C131 C126 C127 119.8(5) . .
O105 C127 C126 121.6(5) . .
O105 C127 C128 119.7(5) . .
C128 C127 C126 118.7(5) . .
O106 C128 C127 114.5(4) . .
O106 C128 C129 125.1(5) . .
C129 C128 C127 120.3(5) . .
C128 C129 H129 119.5 . .
C128 C129 C130 120.9(5) . .
C130 C129 H129 119.5 . .
C129 C130 C132 119.8(6) . .
C131 C130 C129 119.0(5) . .
C131 C130 C132 121.1(6) . .
C126 C131 H131 119.4 . .
C130 C131 C126 121.2(5) . .
C130 C131 H131 119.4 . .
C130 C132 H13A 109.5 . .
C130 C132 H13B 109.5 . .
C130 C132 H13C 109.5 . .
H13A C132 H13B 109.5 . .
H13A C132 H13C 109.5 . .
H13B C132 H13C 109.5 . .
O106 C133 H13D 109.5 . .
O106 C133 H13E 109.5 . .
O106 C133 H13F 109.5 . .
H13D C133 H13E 109.5 . .
H13D C133 H13F 109.5 . .
H13E C133 H13F 109.5 . .
O51 Cl1 O53 110.9(7) . .
O51 Cl1 O54 110.0(7) . .
O52 Cl1 O51 105.4(6) . .
O52 Cl1 O53 112.7(6) . .
O52 Cl1 O54 110.2(6) . .
O53 Cl1 O54 107.7(7) . .

loop_
_geom_bond_atom_site_label_1
_geom_bond_atom_site_label_2
_geom_bond_distance
_geom_bond_site_symmetry_2
Ce Ni1 3.1732(6) 3
Ce Ni1 3.1731(6) .
Ce O101 2.392(3) .
Ce O101 2.393(3) 3
Ce O103 2.423(4) 3
Ce O103 2.423(4) .
Ce O105 2.384(3) .
Ce O105 2.384(3) 3
Ni1 O101 2.080(3) .
Ni1 O103 2.053(3) .
Ni1 O105 2.072(3) .
Ni1 N101 2.078(4) .
Ni1 N102 2.093(4) .
Ni1 N103 2.075(4) .
O101 C109 1.331(6) .
O102 C110 1.369(6) .
O102 C115 1.423(7) .
O103 C118 1.334(6) .
O104 C119 1.384(9) .
O104 C124 1.435(8) .
O105 C127 1.330(6) .
O106 C128 1.369(7) .
O106 C133 1.420(7) .
N101 C101 1.475(6) .
N101 C106 1.498(6) .
N101 C107 1.492(6) .
N102 C102 1.494(6) .
N102 C103 1.481(6) .
N102 C116 1.489(7) .
N103 C104 1.492(6) .
N103 C105 1.474(6) .
N103 C125 1.491(6) .
C101 H10A 0.9900 .
C101 H10B 0.9900 .
C101 C102 1.524(8) .
C102 H10C 0.9900 .
C102 H10D 0.9900 .
C103 H10E 0.9900 .
C103 H10F 0.9900 .
C103 C104 1.527(7) .
C104 H10G 0.9900 .
C104 H10H 0.9900 .
C105 H10I 0.9900 .
C105 H10J 0.9900 .
C105 C106 1.519(7) .
C106 H10K 0.9900 .
C106 H10L 0.9900 .
C107 H10M 0.9900 .
C107 H10N 0.9900 .
C107 C108 1.493(7) .
C108 C109 1.396(7) .
C108 C113 1.405(7) .
C109 C110 1.419(7) .
C110 C111 1.385(7) .
C111 H111 0.9500 .
C111 C112 1.403(7) .
C112 C113 1.369(8) .
C112 C114 1.526(7) .
C113 H113 0.9500 .
C114 H11A 0.9800 .
C114 H11B 0.9800 .
C114 H11C 0.9800 .
C115 H11D 0.9800 .
C115 H11E 0.9800 .
C115 H11F 0.9800 .
C116 H11G 0.9900 .
C116 H11H 0.9900 .
C116 C117 1.508(8) .
C117 C118 1.404(8) .
C117 C122 1.390(8) .
C118 C119 1.411(8) .
C119 C120 1.364(10) .
C120 H120 0.9500 .
C120 C121 1.382(12) .
C121 C122 1.403(11) .
C121 C123 1.515(10) .
C122 H122 0.9500 .
C123 H12A 0.9800 .
C123 H12B 0.9800 .
C123 H12C 0.9800 .
C124 H12D 0.9800 .
C124 H12E 0.9800 .
C124 H12F 0.9800 .
C125 H12G 0.9900 .
C125 H12H 0.9900 .
C125 C126 1.510(7) .
C126 C127 1.405(7) .
C126 C131 1.402(7) .
C127 C128 1.404(7) .
C128 C129 1.390(7) .
C129 H129 0.9500 .
C129 C130 1.391(9) .
C130 C131 1.379(8) .
C130 C132 1.512(8) .
C131 H131 0.9500 .
C132 H13A 0.9800 .
C132 H13B 0.9800 .
C132 H13C 0.9800 .
C133 H13D 0.9800 .
C133 H13E 0.9800 .
C133 H13F 0.9800 .
Cl1 O51 1.417(7) .
Cl1 O52 1.376(6) .
Cl1 O53 1.418(8) .
Cl1 O54 1.419(8) .

loop_
_geom_torsion_atom_site_label_1
_geom_torsion_atom_site_label_2
_geom_torsion_atom_site_label_3
_geom_torsion_atom_site_label_4
_geom_torsion
Ce O101 C109 C108 -117.8(5)
Ce O101 C109 C110 62.5(7)
Ce O103 C118 C117 -121.6(5)
Ce O103 C118 C119 58.0(8)
Ce O105 C127 C126 -119.0(5)
Ce O105 C127 C128 61.8(7)
Ni1 O101 C109 C108 31.1(6)
Ni1 O101 C109 C110 -148.6(3)
Ni1 O103 C118 C117 33.5(7)
Ni1 O103 C118 C119 -146.9(4)
Ni1 O105 C127 C126 38.8(6)
Ni1 O105 C127 C128 -140.4(4)
Ni1 N101 C101 C102 -45.7(4)
Ni1 N101 C106 C105 -17.0(5)
Ni1 N101 C107 C108 66.0(5)
Ni1 N102 C102 C101 -18.3(5)
Ni1 N102 C103 C104 -47.0(4)
Ni1 N102 C116 C117 65.4(5)
Ni1 N103 C104 C103 -20.3(5)
Ni1 N103 C105 C106 -47.2(4)
Ni1 N103 C125 C126 66.1(5)
O101 C109 C110 O102 -2.2(6)
O101 C109 C110 C111 178.5(5)
O102 C110 C111 C112 -179.9(5)
O103 C118 C119 O104 -2.3(7)
O103 C118 C119 C120 177.9(5)
O104 C119 C120 C121 -179.7(6)
O105 C127 C128 O106 -0.9(7)
O105 C127 C128 C129 178.3(5)
O106 C128 C129 C130 178.4(5)
N101 C101 C102 N102 43.9(5)
N101 C107 C108 C109 -59.7(6)
N101 C107 C108 C113 122.9(5)
N102 C103 C104 N103 46.4(6)
N102 C116 C117 C118 -62.1(6)
N102 C116 C117 C122 120.6(6)
N103 C105 C106 N101 44.5(5)
N103 C125 C126 C127 -62.5(6)
N103 C125 C126 C131 117.7(5)
C101 N101 C106 C105 -132.3(4)
C101 N101 C107 C108 -178.4(4)
C102 N102 C103 C104 70.6(5)
C102 N102 C116 C117 -56.2(6)
C103 N102 C102 C101 -132.8(4)
C103 N102 C116 C117 179.5(4)
C104 N103 C105 C106 70.3(5)
C104 N103 C125 C126 -55.7(5)
C105 N103 C104 C103 -134.1(4)
C105 N103 C125 C126 -179.9(4)
C106 N101 C101 C102 71.7(5)
C106 N101 C107 C108 -54.7(5)
C107 N101 C101 C102 -164.9(4)
C107 N101 C106 C105 105.3(5)
C107 C108 C109 O101 5.3(7)
C107 C108 C109 C110 -174.9(4)
C107 C108 C113 C112 175.6(5)
C108 C109 C110 O102 178.0(4)
C108 C109 C110 C111 -1.2(7)
C109 C108 C113 C112 -1.8(7)
C109 C110 C111 C112 -0.7(8)
C110 C111 C112 C113 1.4(8)
C110 C111 C112 C114 -177.0(5)
C111 C112 C113 C108 -0.2(7)
C113 C108 C109 O101 -177.3(4)
C113 C108 C109 C110 2.5(7)
C114 C112 C113 C108 178.2(5)
C115 O102 C110 C109 -175.3(5)
C115 O102 C110 C111 4.0(7)
C116 N102 C102 C101 103.6(5)
C116 N102 C103 C104 -164.8(4)
C116 C117 C118 O103 6.1(8)
C116 C117 C118 C119 -173.5(5)
C116 C117 C122 C121 174.4(6)
C117 C118 C119 O104 177.2(5)
C117 C118 C119 C120 -2.5(8)
C118 C117 C122 C121 -2.9(9)
C118 C119 C120 C121 0.0(10)
C119 C120 C121 C122 1.0(10)
C119 C120 C121 C123 -179.0(7)
C120 C121 C122 C117 0.5(10)
C122 C117 C118 O103 -176.5(5)
C122 C117 C118 C119 3.9(8)
C123 C121 C122 C117 -179.5(7)
C124 O104 C119 C118 -168.4(5)
C124 O104 C119 C120 11.3(9)
C125 N103 C104 C103 102.0(5)
C125 N103 C105 C106 -165.5(4)
C125 C126 C127 O105 3.6(7)
C125 C126 C127 C128 -177.2(5)
C125 C126 C131 C130 176.9(5)
C126 C127 C128 O106 179.9(5)
C126 C127 C128 C129 -0.9(8)
C127 C126 C131 C130 -2.8(8)
C127 C128 C129 C130 -0.6(9)
C128 C129 C130 C131 0.4(9)
C128 C129 C130 C132 179.7(6)
C129 C130 C131 C126 1.3(9)
C131 C126 C127 O105 -176.6(5)
C131 C126 C127 C128 2.6(7)
C132 C130 C131 C126 -178.0(6)
C133 O106 C128 C127 -173.2(5)
C133 O106 C128 C129 7.7(8)
